data_8105680
loop_
_publ_author_name
'Sun, Kai-Xin'
'Wu, Xiang-Ting'
'Li, Guo-Xing'

_publ_section_title
;
 Crystal structure of
 trans-dichlorido-(1,3-dimesityl-1H-imidazol-2(3H)-ylidene)-(5-methyl-3,4-dihydro-2H-pyrrole-\kN)palladium(II),
 C25H31Cl2N3OPd
;
_journal_issue 3
_journal_name_full 'Zeitschrift f\"ur Kristallographie - New Crystal Structures'
_journal_page_first 455
_journal_page_last 456
_journal_paper_doi 10.1515/ncrs-2018-0466
_journal_volume 234
_journal_year 2019
_chemical_formula_sum 'C25 H31 Cl2 N3 O Pd'
_chemical_formula_weight 566.83
_space_group_crystal_system orthorhombic
_space_group_IT_number 61
_space_group_name_Hall '-P 2ac 2ab'
_space_group_name_H-M_alt 'P b c a'
_atom_sites_solution_hydrogens geom
_cell_angle_alpha 90
_cell_angle_beta 90
_cell_angle_gamma 90
_cell_formula_units_Z 8
_cell_length_a 9.4083(4)
_cell_length_b 17.1334(8)
_cell_length_c 31.9251(14)
_cell_measurement_reflns_used 9921
_cell_measurement_temperature 293(2)
_cell_measurement_theta_max 54.949
_cell_measurement_theta_min 4.755
_cell_volume 5146.2(4)
_computing_cell_refinement 'Bruker SAINT'
_computing_data_collection 'Bruker APEX2'
_computing_data_reduction 'Bruker SAINT'
_computing_molecular_graphics 'Bruker SHELXTL'
_computing_publication_material 'Bruker SHELXTL'
_computing_structure_refinement 'SHELXL-2013 (Sheldrick, 2013)'
_computing_structure_solution 'SHELXS-97 (Sheldrick 2008)'
_diffrn_ambient_temperature 293(2)
_diffrn_measured_fraction_theta_full 0.969
_diffrn_measured_fraction_theta_max 0.996
_diffrn_measurement_device_type 'Bruker APEX-II CCD'
_diffrn_measurement_method '\f and \w scans'
_diffrn_radiation_type MoK\a
_diffrn_radiation_wavelength 0.71073
_diffrn_reflns_av_R_equivalents 0.0495
_diffrn_reflns_av_unetI/netI 0.0276
_diffrn_reflns_Laue_measured_fraction_full 0.969
_diffrn_reflns_Laue_measured_fraction_max 0.996
_diffrn_reflns_limit_h_max 10
_diffrn_reflns_limit_h_min -11
_diffrn_reflns_limit_k_max 20
_diffrn_reflns_limit_k_min -20
_diffrn_reflns_limit_l_max 37
_diffrn_reflns_limit_l_min -37
_diffrn_reflns_number 39904
_diffrn_reflns_point_group_measured_fraction_full 0.969
_diffrn_reflns_point_group_measured_fraction_max 0.996
_diffrn_reflns_theta_full 25.242
_diffrn_reflns_theta_max 24.997
_diffrn_reflns_theta_min 2.462
_exptl_absorpt_coefficient_mu 0.950
_exptl_absorpt_correction_T_max 0.7456
_exptl_absorpt_correction_T_min 0.6197
_exptl_absorpt_correction_type multi-scan
_exptl_absorpt_process_details sadabs
_exptl_crystal_colour yellow
_exptl_crystal_density_diffrn 1.463
_exptl_crystal_description prismatic
_exptl_crystal_F_000 2320
_exptl_crystal_size_max 0.180
_exptl_crystal_size_mid 0.130
_exptl_crystal_size_min 0.100
_refine_diff_density_max 0.715
_refine_diff_density_min -0.457
_refine_diff_density_rms 0.071
_refine_ls_extinction_expression Fc^*^=kFc[1+0.001xFc^2^\l^3^/sin(2\q)]^-1/4^
_refine_ls_extinction_method SHELXL
_refine_ls_goodness_of_fit_ref 1.242
_refine_ls_hydrogen_treatment constr
_refine_ls_matrix_type full
_refine_ls_number_parameters 297
_refine_ls_number_reflns 4516
_refine_ls_number_restraints 0
_refine_ls_restrained_S_all 1.242
_refine_ls_R_factor_all 0.0748
_refine_ls_R_factor_gt 0.0600
_refine_ls_shift/su_max 0.007
_refine_ls_shift/su_mean 0.000
_refine_ls_structure_factor_coef Fsqd
_refine_ls_weighting_details 'w=1/[\s^2^(Fo^2^)+(0.0309P)^2^+14.4104P] where P=(Fo^2^+2Fc^2^)/3'
_refine_ls_weighting_scheme calc
_refine_ls_wR_factor_gt 0.1163
_refine_ls_wR_factor_ref 0.1232
_reflns_Friedel_coverage 0.000
_reflns_Friedel_fraction_full .
_reflns_Friedel_fraction_max .
_reflns_number_gt 3679
_reflns_number_total 4516
_reflns_threshold_expression 'I > 2\s(I)'
_cod_data_source_file suppl_ncrs-2018-0466_suppl.cif
_cod_data_source_block mo
_cod_database_code 8105680
_shelx_space_group_comment
; 
The symmetry employed for this shelxl refinement is uniquely defined 
by the following loop, which should always be used as a source of 
symmetry information in preference to the above space-group names. 
They are only intended as comments. 
;
_shelx_estimated_absorpt_t_min 0.848
_shelx_estimated_absorpt_t_max 0.911
_shelxl_version_number 2013-4

loop_
_space_group_symop_operation_xyz
'x, y, z'
'-x+1/2, -y, z+1/2'
'-x, y+1/2, -z+1/2'
'x+1/2, -y+1/2, -z'
'-x, -y, -z'
'x-1/2, y, -z-1/2'
'x, -y-1/2, z-1/2'
'-x-1/2, y-1/2, z'

loop_
_atom_site_label
_atom_site_type_symbol
_atom_site_fract_x
_atom_site_fract_y
_atom_site_fract_z
_atom_site_U_iso_or_equiv
_atom_site_adp_type
_atom_site_occupancy
_atom_site_site_symmetry_order
_atom_site_calc_flag
_atom_site_refinement_flags_posn
_atom_site_refinement_flags_adp
_atom_site_refinement_flags_occupancy
_atom_site_disorder_assembly
_atom_site_disorder_group
Pd1 Pd 0.79736(4) 0.49971(2) 0.64596(2) 0.03921(17) Uani 1 1 d . . . . .
Cl1 Cl 0.94877(17) 0.57707(10) 0.60706(5) 0.0639(4) Uani 1 1 d . . . . .
Cl2 Cl 0.65567(15) 0.42889(8) 0.69055(5) 0.0523(4) Uani 1 1 d . . . . .
N1 N 0.5803(5) 0.5282(3) 0.58179(15) 0.0536(13) Uani 1 1 d . . . . .
N2 N 0.5327(5) 0.5986(2) 0.63581(15) 0.0469(12) Uani 1 1 d . . . . .
N3 N 0.9718(5) 0.4373(3) 0.66681(14) 0.0479(11) Uani 1 1 d . . . . .
O1 O 1.1510(5) 0.3526(3) 0.66404(14) 0.0750(13) Uani 1 1 d . . . . .
C1 C 0.6275(5) 0.5471(3) 0.62058(17) 0.0394(12) Uani 1 1 d . . . . .
C2 C 0.4576(8) 0.5688(4) 0.5729(2) 0.083(2) Uani 1 1 d . . . . .
H2 H 0.4060 0.5666 0.5481 0.099 Uiso 1 1 calc R U . . .
C3 C 0.4264(7) 0.6120(4) 0.6065(2) 0.077(2) Uani 1 1 d . . . . .
H3 H 0.3483 0.6448 0.6096 0.093 Uiso 1 1 calc R U . . .
C4 C 0.5381(6) 0.6341(3) 0.67653(19) 0.0469(14) Uani 1 1 d . . . . .
C5 C 0.4510(6) 0.6057(3) 0.7083(2) 0.0538(15) Uani 1 1 d . . . . .
C6 C 0.4666(6) 0.6378(3) 0.7478(2) 0.0580(16) Uani 1 1 d . . . . .
H6 H 0.4099 0.6192 0.7694 0.070 Uiso 1 1 calc R U . . .
C7 C 0.5636(6) 0.6966(3) 0.75627(19) 0.0538(15) Uani 1 1 d . . . . .
C8 C 0.6436(6) 0.7256(3) 0.72302(19) 0.0526(15) Uani 1 1 d . . . . .
H8 H 0.7071 0.7662 0.7281 0.063 Uiso 1 1 calc R U . . .
C9 C 0.6321(6) 0.6962(3) 0.68249(18) 0.0461(13) Uani 1 1 d . . . . .
C10 C 0.3398(7) 0.5435(4) 0.7006(2) 0.074(2) Uani 1 1 d . . . . .
H10A H 0.2991 0.5276 0.7268 0.111 Uiso 1 1 calc R U . . .
H10B H 0.3832 0.4993 0.6873 0.111 Uiso 1 1 calc R U . . .
H10C H 0.2665 0.5640 0.6828 0.111 Uiso 1 1 calc R U . . .
C11 C 0.5822(8) 0.7287(4) 0.7998(2) 0.080(2) Uani 1 1 d . . . . .
H11A H 0.5260 0.6988 0.8191 0.120 Uiso 1 1 calc R U . . .
H11B H 0.5519 0.7822 0.8004 0.120 Uiso 1 1 calc R U . . .
H11C H 0.6805 0.7256 0.8076 0.120 Uiso 1 1 calc R U . . .
C12 C 0.7161(7) 0.7304(4) 0.64717(19) 0.0636(18) Uani 1 1 d . . . . .
H12A H 0.7568 0.7791 0.6559 0.095 Uiso 1 1 calc R U . . .
H12B H 0.6547 0.7390 0.6236 0.095 Uiso 1 1 calc R U . . .
H12C H 0.7906 0.6950 0.6394 0.095 Uiso 1 1 calc R U . . .
C13 C 0.6476(6) 0.4714(3) 0.55509(18) 0.0487(14) Uani 1 1 d . . . . .
C14 C 0.7399(7) 0.4959(4) 0.52394(19) 0.0571(16) Uani 1 1 d . . . . .
C15 C 0.8086(7) 0.4405(4) 0.50041(19) 0.0565(16) Uani 1 1 d . . . . .
H15 H 0.8714 0.4562 0.4795 0.068 Uiso 1 1 calc R U . . .
C16 C 0.7861(7) 0.3611(4) 0.5072(2) 0.0566(16) Uani 1 1 d . . . . .
C17 C 0.6884(7) 0.3396(4) 0.5367(2) 0.0593(17) Uani 1 1 d . . . . .
H17 H 0.6698 0.2868 0.5404 0.071 Uiso 1 1 calc R U . . .
C18 C 0.6150(6) 0.3934(3) 0.56165(18) 0.0533(15) Uani 1 1 d . . . . .
C19 C 0.5070(7) 0.3668(4) 0.5928(2) 0.0698(19) Uani 1 1 d . . . . .
H19A H 0.5317 0.3862 0.6201 0.105 Uiso 1 1 calc R U . . .
H19B H 0.5048 0.3108 0.5934 0.105 Uiso 1 1 calc R U . . .
H19C H 0.4151 0.3863 0.5850 0.105 Uiso 1 1 calc R U . . .
C20 C 0.7599(9) 0.5821(4) 0.5145(2) 0.074(2) Uani 1 1 d . . . . .
H20A H 0.8320 0.5883 0.4935 0.110 Uiso 1 1 calc R U . . .
H20B H 0.7883 0.6088 0.5396 0.110 Uiso 1 1 calc R U . . .
H20C H 0.6720 0.6037 0.5045 0.110 Uiso 1 1 calc R U . . .
C21 C 0.8627(9) 0.3012(4) 0.4811(2) 0.089(2) Uani 1 1 d . . . . .
H21A H 0.9304 0.2739 0.4982 0.134 Uiso 1 1 calc R U . . .
H21B H 0.9113 0.3268 0.4585 0.134 Uiso 1 1 calc R U . . .
H21C H 0.7952 0.2647 0.4699 0.134 Uiso 1 1 calc R U . . .
C22 C 1.0134(6) 0.4276(4) 0.71026(18) 0.0556(15) Uani 1 1 d . . . . .
H22A H 0.9351 0.4075 0.7269 0.067 Uiso 1 1 calc R U . . .
H22B H 1.0451 0.4767 0.7222 0.067 Uiso 1 1 calc R U . . .
C23 C 1.1343(6) 0.3691(4) 0.70834(19) 0.0559(15) Uani 1 1 d . . . . .
H23A H 1.2207 0.3912 0.7199 0.067 Uiso 1 1 calc R U . . .
H23B H 1.1106 0.3221 0.7237 0.067 Uiso 1 1 calc R U . . .
C24 C 1.0513(6) 0.3933(4) 0.64425(18) 0.0557(16) Uani 1 1 d . . . . .
C25 C 1.0491(8) 0.3828(5) 0.59802(19) 0.083(2) Uani 1 1 d . . . . .
H25A H 0.9560 0.3949 0.5875 0.124 Uiso 1 1 calc R U . . .
H25B H 1.0722 0.3297 0.5913 0.124 Uiso 1 1 calc R U . . .
H25C H 1.1176 0.4170 0.5854 0.124 Uiso 1 1 calc R U . . .

loop_
_atom_site_aniso_label
_atom_site_aniso_U_11
_atom_site_aniso_U_22
_atom_site_aniso_U_33
_atom_site_aniso_U_23
_atom_site_aniso_U_13
_atom_site_aniso_U_12
Pd1 0.0357(2) 0.0412(3) 0.0408(3) 0.0019(2) -0.00665(16) 0.00397(18)
Cl1 0.0574(9) 0.0690(10) 0.0655(10) 0.0148(8) 0.0014(8) -0.0107(8)
Cl2 0.0480(8) 0.0529(8) 0.0560(9) 0.0078(7) 0.0060(7) 0.0037(7)
N1 0.055(3) 0.047(3) 0.059(3) -0.008(2) -0.028(2) 0.009(2)
N2 0.042(3) 0.036(2) 0.063(3) -0.005(2) -0.017(2) 0.007(2)
N3 0.037(2) 0.062(3) 0.045(3) 0.009(2) -0.005(2) 0.006(2)
O1 0.068(3) 0.091(3) 0.066(3) 0.007(3) -0.004(2) 0.033(3)
C1 0.034(3) 0.029(3) 0.055(3) -0.001(2) -0.011(2) -0.003(2)
C2 0.074(5) 0.085(5) 0.088(5) -0.024(4) -0.049(4) 0.030(4)
C3 0.055(4) 0.073(5) 0.104(6) -0.012(4) -0.042(4) 0.028(3)
C4 0.039(3) 0.037(3) 0.064(4) -0.002(3) -0.005(3) 0.015(2)
C5 0.039(3) 0.034(3) 0.088(5) -0.002(3) 0.003(3) 0.010(2)
C6 0.052(4) 0.044(3) 0.079(5) 0.001(3) 0.023(3) 0.005(3)
C7 0.055(4) 0.047(3) 0.059(4) -0.008(3) 0.007(3) 0.012(3)
C8 0.047(3) 0.039(3) 0.072(4) -0.009(3) -0.002(3) 0.000(3)
C9 0.044(3) 0.033(3) 0.062(4) -0.004(3) 0.002(3) 0.003(2)
C10 0.049(4) 0.057(4) 0.116(6) -0.008(4) 0.010(4) -0.009(3)
C11 0.096(6) 0.072(5) 0.073(5) -0.014(4) 0.012(4) -0.004(4)
C12 0.080(5) 0.043(3) 0.068(4) 0.002(3) 0.005(4) -0.013(3)
C13 0.054(3) 0.045(3) 0.047(3) -0.006(3) -0.025(3) 0.002(3)
C14 0.070(4) 0.050(3) 0.051(3) -0.002(3) -0.030(3) 0.003(3)
C15 0.069(4) 0.060(4) 0.041(3) 0.002(3) -0.019(3) -0.007(3)
C16 0.061(4) 0.055(4) 0.053(4) -0.008(3) -0.020(3) 0.002(3)
C17 0.065(4) 0.048(3) 0.065(4) -0.009(3) -0.022(3) -0.005(3)
C18 0.056(4) 0.055(4) 0.050(3) -0.007(3) -0.019(3) -0.004(3)
C19 0.073(5) 0.066(4) 0.070(5) -0.011(4) -0.015(4) -0.009(4)
C20 0.115(6) 0.047(4) 0.059(4) 0.003(3) -0.020(4) 0.001(4)
C21 0.100(6) 0.067(5) 0.101(6) -0.022(4) 0.006(5) 0.008(4)
C22 0.052(3) 0.070(4) 0.045(3) 0.005(3) -0.006(3) 0.000(3)
C23 0.050(3) 0.060(4) 0.057(4) 0.013(3) -0.013(3) 0.003(3)
C24 0.050(3) 0.071(4) 0.046(3) 0.006(3) -0.002(3) 0.017(3)
C25 0.091(5) 0.112(6) 0.045(4) 0.001(4) 0.007(4) 0.031(5)

loop_
_atom_type_symbol
_atom_type_description
_atom_type_scat_dispersion_real
_atom_type_scat_dispersion_imag
_atom_type_scat_source
C C 0.0033 0.0016 'International Tables Vol C Tables 4.2.6.8 and 6.1.1.4'
H H 0.0000 0.0000 'International Tables Vol C Tables 4.2.6.8 and 6.1.1.4'
Cl Cl 0.1484 0.1585 'International Tables Vol C Tables 4.2.6.8 and 6.1.1.4'
N N 0.0061 0.0033 'International Tables Vol C Tables 4.2.6.8 and 6.1.1.4'
O O 0.0106 0.0060 'International Tables Vol C Tables 4.2.6.8 and 6.1.1.4'
Pd Pd -0.9988 1.0072 'International Tables Vol C Tables 4.2.6.8 and 6.1.1.4'

loop_
_geom_angle_atom_site_label_1
_geom_angle_atom_site_label_2
_geom_angle_atom_site_label_3
_geom_angle
_geom_angle_site_symmetry_1
_geom_angle_site_symmetry_3
C1 Pd1 N3 172.0(2) . .
C1 Pd1 Cl2 90.10(16) . .
N3 Pd1 Cl2 89.32(13) . .
C1 Pd1 Cl1 92.45(16) . .
N3 Pd1 Cl1 88.87(13) . .
Cl2 Pd1 Cl1 174.23(6) . .
C1 N1 C2 110.0(5) . .
C1 N1 C13 123.9(4) . .
C2 N1 C13 126.0(5) . .
C1 N2 C3 110.0(5) . .
C1 N2 C4 125.6(4) . .
C3 N2 C4 124.4(5) . .
C24 N3 C22 108.2(5) . .
C24 N3 Pd1 125.8(4) . .
C22 N3 Pd1 125.5(4) . .
C24 O1 C23 106.5(5) . .
N2 C1 N1 105.6(4) . .
N2 C1 Pd1 131.3(4) . .
N1 C1 Pd1 123.0(4) . .
C3 C2 N1 107.4(6) . .
C3 C2 H2 126.3 . .
N1 C2 H2 126.3 . .
C2 C3 N2 106.9(6) . .
C2 C3 H3 126.5 . .
N2 C3 H3 126.5 . .
C5 C4 C9 122.7(6) . .
C5 C4 N2 119.3(5) . .
C9 C4 N2 118.0(5) . .
C6 C5 C4 117.5(5) . .
C6 C5 C10 120.1(6) . .
C4 C5 C10 122.4(6) . .
C5 C6 C7 122.5(6) . .
C5 C6 H6 118.8 . .
C7 C6 H6 118.8 . .
C6 C7 C8 117.8(6) . .
C6 C7 C11 121.5(6) . .
C8 C7 C11 120.7(6) . .
C7 C8 C9 122.5(5) . .
C7 C8 H8 118.8 . .
C9 C8 H8 118.8 . .
C8 C9 C4 116.9(5) . .
C8 C9 C12 121.1(5) . .
C4 C9 C12 122.0(5) . .
C5 C10 H10A 109.5 . .
C5 C10 H10B 109.5 . .
H10A C10 H10B 109.5 . .
C5 C10 H10C 109.5 . .
H10A C10 H10C 109.5 . .
H10B C10 H10C 109.5 . .
C7 C11 H11A 109.5 . .
C7 C11 H11B 109.5 . .
H11A C11 H11B 109.5 . .
C7 C11 H11C 109.5 . .
H11A C11 H11C 109.5 . .
H11B C11 H11C 109.5 . .
C9 C12 H12A 109.5 . .
C9 C12 H12B 109.5 . .
H12A C12 H12B 109.5 . .
C9 C12 H12C 109.5 . .
H12A C12 H12C 109.5 . .
H12B C12 H12C 109.5 . .
C14 C13 C18 122.6(6) . .
C14 C13 N1 119.8(5) . .
C18 C13 N1 117.7(6) . .
C15 C14 C13 118.6(6) . .
C15 C14 C20 120.4(6) . .
C13 C14 C20 120.9(6) . .
C14 C15 C16 121.2(6) . .
C14 C15 H15 119.4 . .
C16 C15 H15 119.4 . .
C17 C16 C15 118.2(6) . .
C17 C16 C21 121.4(6) . .
C15 C16 C21 120.4(6) . .
C16 C17 C18 123.1(6) . .
C16 C17 H17 118.4 . .
C18 C17 H17 118.4 . .
C13 C18 C17 116.1(6) . .
C13 C18 C19 123.1(6) . .
C17 C18 C19 120.9(6) . .
C18 C19 H19A 109.5 . .
C18 C19 H19B 109.5 . .
H19A C19 H19B 109.5 . .
C18 C19 H19C 109.5 . .
H19A C19 H19C 109.5 . .
H19B C19 H19C 109.5 . .
C14 C20 H20A 109.5 . .
C14 C20 H20B 109.5 . .
H20A C20 H20B 109.5 . .
C14 C20 H20C 109.5 . .
H20A C20 H20C 109.5 . .
H20B C20 H20C 109.5 . .
C16 C21 H21A 109.5 . .
C16 C21 H21B 109.5 . .
H21A C21 H21B 109.5 . .
C16 C21 H21C 109.5 . .
H21A C21 H21C 109.5 . .
H21B C21 H21C 109.5 . .
N3 C22 C23 103.9(5) . .
N3 C22 H22A 111.0 . .
C23 C22 H22A 111.0 . .
N3 C22 H22B 111.0 . .
C23 C22 H22B 111.0 . .
H22A C22 H22B 109.0 . .
O1 C23 C22 104.5(4) . .
O1 C23 H23A 110.9 . .
C22 C23 H23A 110.9 . .
O1 C23 H23B 110.9 . .
C22 C23 H23B 110.9 . .
H23A C23 H23B 108.9 . .
N3 C24 O1 117.0(5) . .
N3 C24 C25 128.3(6) . .
O1 C24 C25 114.7(5) . .
C24 C25 H25A 109.5 . .
C24 C25 H25B 109.5 . .
H25A C25 H25B 109.5 . .
C24 C25 H25C 109.5 . .
H25A C25 H25C 109.5 . .
H25B C25 H25C 109.5 . .

loop_
_geom_bond_atom_site_label_1
_geom_bond_atom_site_label_2
_geom_bond_distance
_geom_bond_site_symmetry_2
Pd1 C1 1.967(5) .
Pd1 N3 2.069(4) .
Pd1 Cl2 2.2970(15) .
Pd1 Cl1 2.3084(16) .
N1 C1 1.355(7) .
N1 C2 1.378(7) .
N1 C13 1.440(7) .
N2 C1 1.346(6) .
N2 C3 1.390(7) .
N2 C4 1.436(7) .
N3 C24 1.283(7) .
N3 C22 1.451(7) .
O1 C24 1.329(7) .
O1 C23 1.451(7) .
C2 C3 1.335(9) .
C2 H2 0.9300 .
C3 H3 0.9300 .
C4 C5 1.392(8) .
C4 C9 1.395(7) .
C5 C6 1.383(9) .
C5 C10 1.514(8) .
C6 C7 1.387(8) .
C6 H6 0.9300 .
C7 C8 1.393(8) .
C7 C11 1.504(9) .
C8 C9 1.393(8) .
C8 H8 0.9300 .
C9 C12 1.497(8) .
C10 H10A 0.9600 .
C10 H10B 0.9600 .
C10 H10C 0.9600 .
C11 H11A 0.9600 .
C11 H11B 0.9600 .
C11 H11C 0.9600 .
C12 H12A 0.9600 .
C12 H12B 0.9600 .
C12 H12C 0.9600 .
C13 C14 1.385(9) .
C13 C18 1.387(8) .
C14 C15 1.372(9) .
C14 C20 1.519(8) .
C15 C16 1.394(8) .
C15 H15 0.9300 .
C16 C17 1.366(9) .
C16 C21 1.507(9) .
C17 C18 1.399(8) .
C17 H17 0.9300 .
C18 C19 1.493(9) .
C19 H19A 0.9600 .
C19 H19B 0.9600 .
C19 H19C 0.9600 .
C20 H20A 0.9600 .
C20 H20B 0.9600 .
C20 H20C 0.9600 .
C21 H21A 0.9600 .
C21 H21B 0.9600 .
C21 H21C 0.9600 .
C22 C23 1.516(8) .
C22 H22A 0.9700 .
C22 H22B 0.9700 .
C23 H23A 0.9700 .
C23 H23B 0.9700 .
C24 C25 1.487(8) .
C25 H25A 0.9600 .
C25 H25B 0.9600 .
C25 H25C 0.9600 .

loop_
_geom_hbond_atom_site_label_D
_geom_hbond_atom_site_label_H
_geom_hbond_atom_site_label_A
_geom_hbond_distance_DH
_geom_hbond_distance_HA
_geom_hbond_distance_DA
_geom_hbond_angle_DHA
_geom_hbond_site_symmetry_A
C22 H22A Cl2 0.97 2.90 3.424(6) 115.2 .
C22 H22A Cl2 0.97 2.90 3.424(6) 115.2 .

loop_
_geom_torsion_atom_site_label_1
_geom_torsion_atom_site_label_2
_geom_torsion_atom_site_label_3
_geom_torsion_atom_site_label_4
_geom_torsion
_geom_torsion_site_symmetry_1
_geom_torsion_site_symmetry_2
_geom_torsion_site_symmetry_3
_geom_torsion_site_symmetry_4
C3 N2 C1 N1 -0.1(6) . . . .
C4 N2 C1 N1 179.1(5) . . . .
C3 N2 C1 Pd1 -177.3(5) . . . .
C4 N2 C1 Pd1 1.9(8) . . . .
C2 N1 C1 N2 0.8(7) . . . .
C13 N1 C1 N2 -176.9(5) . . . .
C2 N1 C1 Pd1 178.3(5) . . . .
C13 N1 C1 Pd1 0.5(8) . . . .
C1 N1 C2 C3 -1.2(9) . . . .
C13 N1 C2 C3 176.5(6) . . . .
N1 C2 C3 N2 1.1(9) . . . .
C1 N2 C3 C2 -0.6(8) . . . .
C4 N2 C3 C2 -179.9(6) . . . .
C1 N2 C4 C5 -101.3(6) . . . .
C3 N2 C4 C5 77.8(7) . . . .
C1 N2 C4 C9 78.4(7) . . . .
C3 N2 C4 C9 -102.5(7) . . . .
C9 C4 C5 C6 -4.3(8) . . . .
N2 C4 C5 C6 175.5(5) . . . .
C9 C4 C5 C10 174.2(5) . . . .
N2 C4 C5 C10 -6.0(8) . . . .
C4 C5 C6 C7 0.6(8) . . . .
C10 C5 C6 C7 -178.0(5) . . . .
C5 C6 C7 C8 2.4(9) . . . .
C5 C6 C7 C11 -177.9(6) . . . .
C6 C7 C8 C9 -1.9(9) . . . .
C11 C7 C8 C9 178.4(6) . . . .
C7 C8 C9 C4 -1.5(8) . . . .
C7 C8 C9 C12 178.0(5) . . . .
C5 C4 C9 C8 4.7(8) . . . .
N2 C4 C9 C8 -175.0(5) . . . .
C5 C4 C9 C12 -174.8(5) . . . .
N2 C4 C9 C12 5.5(8) . . . .
C1 N1 C13 C14 -98.1(7) . . . .
C2 N1 C13 C14 84.5(8) . . . .
C1 N1 C13 C18 82.6(7) . . . .
C2 N1 C13 C18 -94.8(8) . . . .
C18 C13 C14 C15 -4.3(9) . . . .
N1 C13 C14 C15 176.5(5) . . . .
C18 C13 C14 C20 173.0(5) . . . .
N1 C13 C14 C20 -6.3(8) . . . .
C13 C14 C15 C16 0.5(9) . . . .
C20 C14 C15 C16 -176.8(6) . . . .
C14 C15 C16 C17 3.0(9) . . . .
C14 C15 C16 C21 -180.0(6) . . . .
C15 C16 C17 C18 -3.1(9) . . . .
C21 C16 C17 C18 -180.0(6) . . . .
C14 C13 C18 C17 4.2(8) . . . .
N1 C13 C18 C17 -176.5(5) . . . .
C14 C13 C18 C19 -174.9(5) . . . .
N1 C13 C18 C19 4.4(8) . . . .
C16 C17 C18 C13 -0.5(9) . . . .
C16 C17 C18 C19 178.7(5) . . . .
C24 N3 C22 C23 0.4(7) . . . .
Pd1 N3 C22 C23 172.8(4) . . . .
C24 O1 C23 C22 -2.0(7) . . . .
N3 C22 C23 O1 1.0(6) . . . .
C22 N3 C24 O1 -1.9(8) . . . .
Pd1 N3 C24 O1 -174.3(4) . . . .
C22 N3 C24 C25 179.7(7) . . . .
Pd1 N3 C24 C25 7.3(10) . . . .
C23 O1 C24 N3 2.5(8) . . . .
C23 O1 C24 C25 -178.8(6) . . . .
